data_4513641
loop_
_publ_author_name
'Solomos, Marina A.'
'Mohammadi, Cameron'
'Urbelis, Jessica H.'
'Koch, Elizabeth S.'
'Osborne, Rochelle'
'Usala, Claire C.'
'Swift, Jennifer A.'

_publ_section_title
;
 Predicting Cocrystallization Based on Heterodimer Energies: The Case
 ofN,N&#x2032;-Diphenylureas and Triphenylphosphine Oxide
;
_journal_issue 10
_journal_name_full 'Crystal Growth &amp; Design'
_journal_page_first 5068
_journal_paper_doi 10.1021/acs.cgd.5b01039
_journal_volume 15
_journal_year 2015
_chemical_formula_moiety 'C18 H15 O P, C13 H11 Cl N2 O'
_chemical_formula_sum 'C31 H26 Cl N2 O2 P'
_chemical_formula_weight 524.96
_chemical_melting_point 104.52
_chemical_name_common 'm-chlorodiphenylurea /TPPO'
_chemical_name_systematic
; 
 ? 
;
_space_group_IT_number 2
_symmetry_cell_setting triclinic
_symmetry_space_group_name_Hall '-P 1'
_symmetry_space_group_name_H-M 'P -1'
_atom_sites_solution_hydrogens geom
_atom_sites_solution_primary direct
_atom_sites_solution_secondary difmap
_audit_creation_method SHELXL-97
_cell_angle_alpha 77.0630(10)
_cell_angle_beta 80.7450(10)
_cell_angle_gamma 68.9120(10)
_cell_formula_units_Z 2
_cell_length_a 9.7142(9)
_cell_length_b 11.6676(11)
_cell_length_c 12.9154(12)
_cell_measurement_reflns_used 5961
_cell_measurement_temperature 100(2)
_cell_measurement_theta_max 27.994
_cell_measurement_theta_min 2.256
_cell_volume 1325.9(2)
_computing_cell_refinement 'SAINT, Bruker-AXS'
_computing_data_collection 'APEX, Bruker-AXS'
_computing_data_reduction 'SAINT, Bruker-AXS'
_computing_molecular_graphics 'X-SEED, L.Barbour(1999);http://x-seed.net'
_computing_structure_refinement 'SHELXL-97-2, G.Sheldrick (1997)'
_computing_structure_solution 'SHELXS-97, G.Sheldrick (1990)'
_diffrn_ambient_temperature 100(2)
_diffrn_measured_fraction_theta_full 0.991
_diffrn_measured_fraction_theta_max 0.930
_diffrn_measurement_device_type 'Bruker APEXII CCD'
_diffrn_measurement_method 'omega scans'
_diffrn_radiation_monochromator graphite
_diffrn_radiation_source 'fine-focus sealed tube'
_diffrn_radiation_type MoK\a
_diffrn_radiation_wavelength 0.71073
_diffrn_reflns_av_R_equivalents 0.0199
_diffrn_reflns_av_sigmaI/netI 0.0319
_diffrn_reflns_limit_h_max 12
_diffrn_reflns_limit_h_min -12
_diffrn_reflns_limit_k_max 14
_diffrn_reflns_limit_k_min -15
_diffrn_reflns_limit_l_max 16
_diffrn_reflns_limit_l_min -16
_diffrn_reflns_number 11781
_diffrn_reflns_theta_full 25.00
_diffrn_reflns_theta_max 28.00
_diffrn_reflns_theta_min 1.90
_exptl_absorpt_coefficient_mu 0.236
_exptl_absorpt_correction_T_max 0.7457
_exptl_absorpt_correction_T_min 0.6712
_exptl_absorpt_correction_type multi-scan
_exptl_absorpt_process_details 'SADABS, G.Sheldrick (1999)'
_exptl_crystal_colour colorless
_exptl_crystal_density_diffrn 1.315
_exptl_crystal_density_method 'not measured'
_exptl_crystal_description block
_exptl_crystal_F_000 548
_exptl_crystal_size_max 0.6
_exptl_crystal_size_mid 0.6
_exptl_crystal_size_min 0.5
_refine_diff_density_max 0.542
_refine_diff_density_min -0.402
_refine_diff_density_rms 0.048
_refine_ls_extinction_method none
_refine_ls_goodness_of_fit_ref 1.085
_refine_ls_hydrogen_treatment constr
_refine_ls_matrix_type full
_refine_ls_number_parameters 344
_refine_ls_number_reflns 5961
_refine_ls_number_restraints 0
_refine_ls_restrained_S_all 1.085
_refine_ls_R_factor_all 0.0471
_refine_ls_R_factor_gt 0.0384
_refine_ls_shift/su_max 0.001
_refine_ls_shift/su_mean 0.000
_refine_ls_structure_factor_coef Fsqd
_refine_ls_weighting_details 'calc w=1/[\s^2^(Fo^2^)+(0.0472P)^2^+0.3678P] where P=(Fo^2^+2Fc^2^)/3'
_refine_ls_weighting_scheme calc
_refine_ls_wR_factor_gt 0.0969
_refine_ls_wR_factor_ref 0.1007
_reflns_number_gt 4982
_reflns_number_total 5961
_reflns_threshold_expression >2sigma(I)
_cod_data_source_file cg5b01039_si_002.cif
_cod_data_source_block 13115
_cod_depositor_comments 'Adding full bibliography for 4513640--4513644.cif.'
_cod_original_sg_symbol_Hall -P1
_cod_original_sg_symbol_H-M P-1
_cod_database_code 4513641

loop_
_symmetry_equiv_pos_as_xyz
'x, y, z'
'-x, -y, -z'

loop_
_atom_site_label
_atom_site_type_symbol
_atom_site_fract_x
_atom_site_fract_y
_atom_site_fract_z
_atom_site_U_iso_or_equiv
_atom_site_adp_type
_atom_site_occupancy
_atom_site_symmetry_multiplicity
_atom_site_calc_flag
_atom_site_refinement_flags
_atom_site_disorder_assembly
_atom_site_disorder_group
Cl1 Cl 1.02709(5) 0.44461(4) -0.14315(4) 0.03716(15) Uani 0.9513(15) 1 d P A 1
Cl2 Cl 0.8877(13) -0.2339(10) 0.6972(9) 0.049(3) Uani 0.0487(15) 1 d P A 2
P1 P 0.59127(4) 0.27644(3) 0.29932(3) 0.01583(10) Uani 1 1 d . . .
O1 O 1.13546(12) -0.12247(10) 0.19541(9) 0.0258(2) Uani 1 1 d . . .
O2 O 0.75696(11) 0.22334(9) 0.28640(8) 0.0202(2) Uani 1 1 d . . .
N1 N 0.99699(14) 0.08594(11) 0.15621(10) 0.0207(3) Uani 1 1 d . . .
H1N H 0.9241 0.1456 0.1825 0.025 Uiso 1 1 calc R . .
N2 N 0.94846(14) -0.03065(12) 0.31504(10) 0.0219(3) Uani 1 1 d . . .
H2N H 0.8775 0.0400 0.3237 0.026 Uiso 1 1 calc R . .
C1 C 1.08196(18) 0.28530(16) -0.08954(13) 0.0277(4) Uani 1 1 d . A 1
C2 C 1.18273(18) 0.20156(18) -0.14895(13) 0.0316(4) Uani 1 1 d . . .
H2 H 1.2241 0.2295 -0.2175 0.038 Uiso 1 1 calc R A 1
C3 C 1.22133(18) 0.07629(17) -0.10566(13) 0.0296(4) Uani 1 1 d . A .
H3 H 1.2904 0.0174 -0.1455 0.035 Uiso 1 1 calc R . .
C4 C 1.16234(17) 0.03351(15) -0.00565(12) 0.0244(3) Uani 1 1 d . . .
H4 H 1.1900 -0.0535 0.0220 0.029 Uiso 1 1 calc R A .
C5 C 1.06158(16) 0.11986(14) 0.05418(12) 0.0205(3) Uani 1 1 d . A .
C6 C 1.02128(17) 0.24681(15) 0.01096(12) 0.0236(3) Uani 1 1 d . . .
H6 H 0.9526 0.3066 0.0502 0.028 Uiso 1 1 calc R A 1
C7 C 1.03545(16) -0.03097(14) 0.21985(12) 0.0205(3) Uani 1 1 d . . .
C8 C 0.96202(16) -0.13221(14) 0.39981(12) 0.0217(3) Uani 1 1 d . C .
C9 C 1.02738(17) -0.25647(14) 0.38625(13) 0.0247(3) Uani 1 1 d . C .
H9 H 1.0643 -0.2759 0.3173 0.030 Uiso 1 1 calc R . .
C10 C 1.03784(18) -0.35161(15) 0.47481(14) 0.0295(4) Uani 1 1 d . . .
H10 H 1.0833 -0.4361 0.4657 0.035 Uiso 1 1 calc R B 1
C11 C 0.98337(18) -0.32556(16) 0.57565(14) 0.0314(4) Uani 1 1 d . C 1
H11 H 0.9924 -0.3915 0.6354 0.038 Uiso 1 1 calc R C 1
C12 C 0.91559(19) -0.20260(17) 0.58876(13) 0.0308(4) Uani 1 1 d . C 1
H12 H 0.8765 -0.1841 0.6577 0.037 Uiso 1 1 calc R C 1
C13 C 0.90436(17) -0.10613(15) 0.50183(13) 0.0256(3) Uani 1 1 d . . .
H13 H 0.8573 -0.0220 0.5115 0.031 Uiso 1 1 calc R C 1
C14 C 0.52512(16) 0.42342(13) 0.21031(11) 0.0181(3) Uani 1 1 d . . .
C15 C 0.63043(17) 0.47087(14) 0.14796(12) 0.0215(3) Uani 1 1 d . . .
H15 H 0.7327 0.4229 0.1501 0.026 Uiso 1 1 calc R . .
C16 C 0.58712(19) 0.58766(15) 0.08277(13) 0.0271(3) Uani 1 1 d . . .
H16 H 0.6594 0.6193 0.0404 0.033 Uiso 1 1 calc R . .
C17 C 0.43837(19) 0.65759(15) 0.07988(13) 0.0281(4) Uani 1 1 d . . .
H17 H 0.4087 0.7379 0.0361 0.034 Uiso 1 1 calc R . .
C18 C 0.33216(18) 0.61127(15) 0.14047(12) 0.0259(3) Uani 1 1 d . . .
H18 H 0.2301 0.6594 0.1374 0.031 Uiso 1 1 calc R . .
C19 C 0.37488(17) 0.49469(14) 0.20560(12) 0.0222(3) Uani 1 1 d . . .
H19 H 0.3019 0.4631 0.2471 0.027 Uiso 1 1 calc R . .
C20 C 0.52561(16) 0.30439(13) 0.43271(11) 0.0172(3) Uani 1 1 d . . .
C21 C 0.62516(18) 0.30930(14) 0.49670(12) 0.0236(3) Uani 1 1 d . . .
H21 H 0.7261 0.2943 0.4707 0.028 Uiso 1 1 calc R . .
C22 C 0.5769(2) 0.33609(16) 0.59847(13) 0.0297(4) Uani 1 1 d . . .
H22 H 0.6449 0.3389 0.6423 0.036 Uiso 1 1 calc R . .
C23 C 0.4296(2) 0.35869(15) 0.63592(12) 0.0281(4) Uani 1 1 d . . .
H23 H 0.3967 0.3779 0.7053 0.034 Uiso 1 1 calc R . .
C24 C 0.32992(18) 0.35353(14) 0.57337(12) 0.0251(3) Uani 1 1 d . . .
H24 H 0.2290 0.3692 0.5998 0.030 Uiso 1 1 calc R . .
C25 C 0.37751(16) 0.32540(14) 0.47179(12) 0.0211(3) Uani 1 1 d . . .
H25 H 0.3096 0.3205 0.4290 0.025 Uiso 1 1 calc R . .
C26 C 0.50306(16) 0.17438(13) 0.27468(11) 0.0186(3) Uani 1 1 d . . .
C27 C 0.51809(17) 0.06198(14) 0.34688(12) 0.0218(3) Uani 1 1 d . . .
H27 H 0.5667 0.0447 0.4096 0.026 Uiso 1 1 calc R . .
C28 C 0.46211(18) -0.02386(15) 0.32676(13) 0.0264(3) Uani 1 1 d . . .
H28 H 0.4717 -0.0995 0.3762 0.032 Uiso 1 1 calc R . .
C29 C 0.39229(18) -0.00003(16) 0.23514(14) 0.0288(4) Uani 1 1 d . . .
H29 H 0.3548 -0.0595 0.2216 0.035 Uiso 1 1 calc R . .
C30 C 0.37696(18) 0.11084(16) 0.16292(13) 0.0298(4) Uani 1 1 d . . .
H30 H 0.3292 0.1271 0.0999 0.036 Uiso 1 1 calc R . .
C31 C 0.43168(17) 0.19824(15) 0.18307(12) 0.0239(3) Uani 1 1 d . . .
H31 H 0.4202 0.2744 0.1340 0.029 Uiso 1 1 calc R . .

loop_
_atom_site_aniso_label
_atom_site_aniso_U_11
_atom_site_aniso_U_22
_atom_site_aniso_U_33
_atom_site_aniso_U_23
_atom_site_aniso_U_13
_atom_site_aniso_U_12
Cl1 0.0429(3) 0.0331(3) 0.0334(3) 0.01031(18) -0.0056(2) -0.0191(2)
Cl2 0.054(7) 0.045(6) 0.053(7) -0.016(5) 0.006(5) -0.023(5)
P1 0.01596(18) 0.01457(18) 0.01569(18) -0.00236(13) -0.00137(13) -0.00386(14)
O1 0.0231(5) 0.0187(5) 0.0315(6) -0.0064(5) 0.0019(5) -0.0029(4)
O2 0.0162(5) 0.0184(5) 0.0228(5) -0.0033(4) -0.0006(4) -0.0029(4)
N1 0.0202(6) 0.0183(6) 0.0198(6) -0.0044(5) 0.0020(5) -0.0027(5)
N2 0.0219(6) 0.0167(6) 0.0222(6) -0.0028(5) 0.0004(5) -0.0020(5)
C1 0.0264(8) 0.0312(9) 0.0268(8) 0.0040(7) -0.0057(6) -0.0154(7)
C2 0.0282(8) 0.0502(11) 0.0203(8) -0.0038(7) 0.0020(6) -0.0210(8)
C3 0.0248(8) 0.0426(10) 0.0249(8) -0.0124(7) 0.0029(6) -0.0140(7)
C4 0.0210(7) 0.0285(8) 0.0259(8) -0.0097(7) 0.0005(6) -0.0093(6)
C5 0.0180(7) 0.0254(8) 0.0198(7) -0.0038(6) -0.0017(6) -0.0093(6)
C6 0.0208(7) 0.0250(8) 0.0235(8) -0.0028(6) -0.0010(6) -0.0073(6)
C7 0.0190(7) 0.0202(7) 0.0233(7) -0.0051(6) -0.0022(6) -0.0068(6)
C8 0.0177(7) 0.0216(7) 0.0250(8) 0.0012(6) -0.0043(6) -0.0079(6)
C9 0.0225(8) 0.0210(8) 0.0292(8) -0.0009(6) -0.0064(6) -0.0062(6)
C10 0.0236(8) 0.0202(8) 0.0426(10) 0.0023(7) -0.0085(7) -0.0076(6)
C11 0.0254(8) 0.0330(9) 0.0324(9) 0.0108(7) -0.0079(7) -0.0135(7)
C12 0.0289(9) 0.0400(10) 0.0235(8) 0.0026(7) -0.0015(7) -0.0169(8)
C13 0.0231(8) 0.0252(8) 0.0275(8) -0.0012(6) -0.0012(6) -0.0095(6)
C14 0.0221(7) 0.0154(7) 0.0160(7) -0.0039(5) -0.0026(5) -0.0042(6)
C15 0.0239(7) 0.0208(7) 0.0189(7) -0.0025(6) -0.0028(6) -0.0067(6)
C16 0.0340(9) 0.0251(8) 0.0224(8) 0.0007(6) -0.0028(7) -0.0130(7)
C17 0.0402(10) 0.0179(7) 0.0216(8) 0.0018(6) -0.0084(7) -0.0051(7)
C18 0.0270(8) 0.0219(8) 0.0221(8) -0.0050(6) -0.0060(6) 0.0018(6)
C19 0.0227(7) 0.0206(7) 0.0194(7) -0.0037(6) -0.0011(6) -0.0030(6)
C20 0.0205(7) 0.0138(6) 0.0168(7) -0.0020(5) -0.0019(5) -0.0055(5)
C21 0.0259(8) 0.0265(8) 0.0231(8) -0.0048(6) -0.0018(6) -0.0142(7)
C22 0.0413(10) 0.0367(9) 0.0222(8) -0.0079(7) -0.0028(7) -0.0250(8)
C23 0.0448(10) 0.0235(8) 0.0190(7) -0.0080(6) 0.0046(7) -0.0158(7)
C24 0.0254(8) 0.0204(7) 0.0225(8) -0.0015(6) 0.0051(6) -0.0038(6)
C25 0.0193(7) 0.0221(7) 0.0201(7) -0.0012(6) -0.0030(6) -0.0057(6)
C26 0.0191(7) 0.0178(7) 0.0194(7) -0.0058(6) -0.0004(5) -0.0060(6)
C27 0.0246(8) 0.0193(7) 0.0201(7) -0.0028(6) -0.0033(6) -0.0058(6)
C28 0.0287(8) 0.0198(8) 0.0302(8) -0.0050(6) 0.0021(7) -0.0094(6)
C29 0.0247(8) 0.0288(8) 0.0390(9) -0.0139(7) 0.0003(7) -0.0129(7)
C30 0.0301(9) 0.0346(9) 0.0294(9) -0.0078(7) -0.0092(7) -0.0124(7)
C31 0.0267(8) 0.0240(8) 0.0215(8) -0.0015(6) -0.0055(6) -0.0091(6)

loop_
_atom_type_symbol
_atom_type_description
_atom_type_scat_dispersion_real
_atom_type_scat_dispersion_imag
_atom_type_scat_source
C C 0.0033 0.0016 'International Tables Vol C Tables 4.2.6.8 and 6.1.1.4'
H H 0.0000 0.0000 'International Tables Vol C Tables 4.2.6.8 and 6.1.1.4'
N N 0.0061 0.0033 'International Tables Vol C Tables 4.2.6.8 and 6.1.1.4'
O O 0.0106 0.0060 'International Tables Vol C Tables 4.2.6.8 and 6.1.1.4'
P P 0.1023 0.0942 'International Tables Vol C Tables 4.2.6.8 and 6.1.1.4'
Cl Cl 0.1484 0.1585 'International Tables Vol C Tables 4.2.6.8 and 6.1.1.4'

loop_
_geom_angle_atom_site_label_1
_geom_angle_atom_site_label_2
_geom_angle_atom_site_label_3
_geom_angle
O2 P1 C20 111.19(6)
O2 P1 C14 110.71(6)
C20 P1 C14 107.33(6)
O2 P1 C26 113.08(6)
C20 P1 C26 106.22(6)
C14 P1 C26 108.04(7)
C7 N1 C5 126.97(13)
C7 N1 H1N 116.5
C5 N1 H1N 116.5
C7 N2 C8 126.27(13)
C7 N2 H2N 116.9
C8 N2 H2N 116.9
C2 C1 C6 122.05(15)
C2 C1 Cl1 119.18(13)
C6 C1 Cl1 118.76(13)
C3 C2 C1 117.90(15)
C3 C2 H2 121.0
C1 C2 H2 121.0
C2 C3 C4 121.98(16)
C2 C3 H3 119.0
C4 C3 H3 119.0
C3 C4 C5 119.39(15)
C3 C4 H4 120.3
C5 C4 H4 120.3
C6 C5 C4 119.09(14)
C6 C5 N1 117.26(13)
C4 C5 N1 123.64(14)
C1 C6 C5 119.57(15)
C1 C6 H6 120.2
C5 C6 H6 120.2
O1 C7 N2 124.33(14)
O1 C7 N1 124.28(14)
N2 C7 N1 111.39(12)
C9 C8 C13 119.22(14)
C9 C8 N2 123.03(14)
C13 C8 N2 117.74(14)
C10 C9 C8 119.34(16)
C10 C9 H9 120.3
C8 C9 H9 120.3
C11 C10 C9 121.30(16)
C11 C10 H10 119.4
C9 C10 H10 119.4
C10 C11 C12 119.38(15)
C10 C11 H11 120.3
C12 C11 H11 120.3
C11 C12 C13 120.41(16)
C11 C12 H12 119.8
C13 C12 H12 119.8
C12 C13 C8 120.32(15)
C12 C13 H13 119.8
C8 C13 H13 119.8
C15 C14 C19 119.03(13)
C15 C14 P1 117.62(11)
C19 C14 P1 123.23(11)
C16 C15 C14 120.58(14)
C16 C15 H15 119.7
C14 C15 H15 119.7
C17 C16 C15 119.73(15)
C17 C16 H16 120.1
C15 C16 H16 120.1
C16 C17 C18 120.44(14)
C16 C17 H17 119.8
C18 C17 H17 119.8
C17 C18 C19 120.03(15)
C17 C18 H18 120.0
C19 C18 H18 120.0
C18 C19 C14 120.19(14)
C18 C19 H19 119.9
C14 C19 H19 119.9
C21 C20 C25 119.74(13)
C21 C20 P1 118.43(11)
C25 C20 P1 121.80(11)
C22 C21 C20 120.02(15)
C22 C21 H21 120.0
C20 C21 H21 120.0
C23 C22 C21 119.87(15)
C23 C22 H22 120.1
C21 C22 H22 120.1
C24 C23 C22 120.65(14)
C24 C23 H23 119.7
C22 C23 H23 119.7
C23 C24 C25 119.92(15)
C23 C24 H24 120.0
C25 C24 H24 120.0
C24 C25 C20 119.80(14)
C24 C25 H25 120.1
C20 C25 H25 120.1
C31 C26 C27 119.26(13)
C31 C26 P1 122.44(11)
C27 C26 P1 118.10(11)
C28 C27 C26 120.11(14)
C28 C27 H27 119.9
C26 C27 H27 119.9
C29 C28 C27 120.36(15)
C29 C28 H28 119.8
C27 C28 H28 119.8
C28 C29 C30 120.08(15)
C28 C29 H29 120.0
C30 C29 H29 120.0
C29 C30 C31 119.92(15)
C29 C30 H30 120.0
C31 C30 H30 120.0
C26 C31 C30 120.27(14)
C26 C31 H31 119.9
C30 C31 H31 119.9

loop_
_geom_bond_atom_site_label_1
_geom_bond_atom_site_label_2
_geom_bond_distance
Cl1 C1 1.7458(17)
P1 O2 1.4983(10)
P1 C20 1.7971(14)
P1 C14 1.7992(14)
P1 C26 1.8015(15)
O1 C7 1.2203(18)
N1 C7 1.3805(19)
N1 C5 1.4021(19)
N1 H1N 0.8800
N2 C7 1.3752(19)
N2 C8 1.4048(19)
N2 H2N 0.8800
C1 C2 1.381(2)
C1 C6 1.385(2)
C2 C3 1.377(2)
C2 H2 0.9500
C3 C4 1.387(2)
C3 H3 0.9500
C4 C5 1.402(2)
C4 H4 0.9500
C5 C6 1.393(2)
C6 H6 0.9500
C8 C9 1.397(2)
C8 C13 1.401(2)
C9 C10 1.392(2)
C9 H9 0.9500
C10 C11 1.381(3)
C10 H10 0.9500
C11 C12 1.383(3)
C11 H11 0.9500
C12 C13 1.387(2)
C12 H12 0.9500
C13 H13 0.9500
C14 C15 1.394(2)
C14 C19 1.399(2)
C15 C16 1.389(2)
C15 H15 0.9500
C16 C17 1.382(2)
C16 H16 0.9500
C17 C18 1.386(2)
C17 H17 0.9500
C18 C19 1.387(2)
C18 H18 0.9500
C19 H19 0.9500
C20 C21 1.393(2)
C20 C25 1.397(2)
C21 C22 1.388(2)
C21 H21 0.9500
C22 C23 1.384(2)
C22 H22 0.9500
C23 C24 1.382(2)
C23 H23 0.9500
C24 C25 1.390(2)
C24 H24 0.9500
C25 H25 0.9500
C26 C31 1.391(2)
C26 C27 1.403(2)
C27 C28 1.386(2)
C27 H27 0.9500
C28 C29 1.383(2)
C28 H28 0.9500
C29 C30 1.390(2)
C29 H29 0.9500
C30 C31 1.394(2)
C30 H30 0.9500
C31 H31 0.9500
